data_7036195
loop_
_publ_author_name
'Kimani, Martin M.'
'Watts, David'
'Graham, Leigh A.'
'Rabinovich, Daniel'
'Yap, Glenn P. A.'
'Brumaghim, Julia L.'

_publ_section_title
;
 Dinuclear copper(i) complexes with N-heterocyclic thione and selone
 ligands: synthesis, characterization, and electrochemical studies.
;
_journal_issue 37
_journal_name_full 'Dalton transactions (Cambridge, England : 2003)'
_journal_page_first 16313
_journal_page_last 16324
_journal_paper_doi 10.1039/c5dt02232k
_journal_volume 44
_journal_year 2015
_chemical_formula_moiety 'C30 H42 Cu2 N12 S6''2 (B F4)'
_chemical_formula_sum 'C30 H42 B2 Cu2 F8 N12 S6'
_chemical_formula_weight 1063.82
_chemical_name_systematic '[Cu2(BmeMe)3](BF4)2'
_chemical_properties_physical 'air-sensitive, moisture-sensitive'
_space_group_IT_number 2
_symmetry_cell_setting triclinic
_symmetry_Int_Tables_number 2
_symmetry_space_group_name_Hall '-P 1'
_symmetry_space_group_name_H-M 'P -1'
_atom_sites_solution_hydrogens geom
_atom_sites_solution_primary direct
_atom_sites_solution_secondary difmap
_audit_creation_method SHELXL-97
_audit_update_record
;
2015-06-08 deposited with the CCDC.
2015-08-18 downloaded from the CCDC.
;
_cell_angle_alpha 98.29(3)
_cell_angle_beta 116.81(3)
_cell_angle_gamma 91.25(3)
_cell_formula_units_Z 1
_cell_length_a 10.370(2)
_cell_length_b 10.700(2)
_cell_length_c 10.810(2)
_cell_measurement_reflns_used 9129
_cell_measurement_temperature 168.15
_cell_measurement_theta_max 26.29
_cell_measurement_theta_min 3.08
_cell_volume 1054.2(5)
_computing_cell_refinement 'CrystalClear (Rigaku/MSC,2006)'
_computing_data_collection 'CrystalClear (Rigaku/MSC,2006)'
_computing_data_reduction 'CrystalClear (Rigaku/MSC,2006)'
_computing_molecular_graphics 'SHELXTL 6.10 (Sheldrick,2008)'
_computing_publication_material 'SHELXTL 6.10 (Sheldrick,2008)'
_computing_structure_refinement 'SHELXTL 6.10 (Sheldrick,2008)'
_computing_structure_solution 'SHELXTL 6.10 (Sheldrick,2008)'
_diffrn_ambient_temperature 168.15
_diffrn_detector_area_resol_mean 14.6306
_diffrn_measured_fraction_theta_full 0.984
_diffrn_measured_fraction_theta_max 0.984
_diffrn_measurement_device_type 'Rigaku AFC8S'
_diffrn_measurement_method dtprofit.ref
_diffrn_radiation_monochromator graphite
_diffrn_radiation_probe x-ray
_diffrn_radiation_type MoK\a
_diffrn_radiation_wavelength 0.71073
_diffrn_reflns_av_R_equivalents 0.0387
_diffrn_reflns_av_sigmaI/netI 0.0523
_diffrn_reflns_limit_h_max 12
_diffrn_reflns_limit_h_min -12
_diffrn_reflns_limit_k_max 13
_diffrn_reflns_limit_k_min -11
_diffrn_reflns_limit_l_max 13
_diffrn_reflns_limit_l_min -13
_diffrn_reflns_number 9129
_diffrn_reflns_theta_full 26.29
_diffrn_reflns_theta_max 26.29
_diffrn_reflns_theta_min 3.08
_diffrn_source 'fine-focus sealed tube'
_diffrn_standards_interval_count 0
_diffrn_standards_interval_time 0
_diffrn_standards_number 0
_exptl_absorpt_coefficient_mu 1.383
_exptl_absorpt_correction_T_max 0.7506
_exptl_absorpt_correction_T_min 0.6737
_exptl_absorpt_correction_type multi-scan
_exptl_absorpt_process_details 'REQAB, CrystalClear'
_exptl_crystal_colour colorless
_exptl_crystal_density_diffrn 1.676
_exptl_crystal_density_method 'not measured'
_exptl_crystal_description prism
_exptl_crystal_F_000 542
_exptl_crystal_recrystallization_method 'Re-crystallisation from solvent: acetonitrile/diethyl ether'
_exptl_crystal_size_max 0.31
_exptl_crystal_size_mid 0.25
_exptl_crystal_size_min 0.22
_refine_diff_density_max 0.925
_refine_diff_density_min -0.882
_refine_diff_density_rms 0.105
_refine_ls_extinction_method none
_refine_ls_goodness_of_fit_ref 1.048
_refine_ls_hydrogen_treatment constr
_refine_ls_matrix_type full
_refine_ls_number_parameters 274
_refine_ls_number_reflns 4210
_refine_ls_number_restraints 0
_refine_ls_restrained_S_all 1.048
_refine_ls_R_factor_all 0.0813
_refine_ls_R_factor_gt 0.0552
_refine_ls_shift/su_max 0.000
_refine_ls_shift/su_mean 0.000
_refine_ls_structure_factor_coef Fsqd
_refine_ls_weighting_details 'calc w=1/[\s^2^(Fo^2^)+(0.0769P)^2^+1.6712P] where P=(Fo^2^+2Fc^2^)/3'
_refine_ls_weighting_scheme calc
_refine_ls_wR_factor_gt 0.1349
_refine_ls_wR_factor_ref 0.1564
_reflns_number_gt 3066
_reflns_number_total 4210
_reflns_threshold_expression >2sigma(I)
_cod_data_source_file c5dt02232k2.cif
_cod_data_source_block cuebit
_cod_depositor_comments 'Adding full bibliography for 7036192--7036198.cif.'
_cod_original_cell_volume 1054.2(4)
_cod_database_code 7036195

loop_
_symmetry_equiv_pos_as_xyz
'x, y, z'
'-x, -y, -z'

loop_
_atom_site_label
_atom_site_type_symbol
_atom_site_fract_x
_atom_site_fract_y
_atom_site_fract_z
_atom_site_U_iso_or_equiv
_atom_site_adp_type
_atom_site_occupancy
_atom_site_symmetry_multiplicity
_atom_site_calc_flag
_atom_site_refinement_flags
Cu1 Cu 0.00438(7) 0.41483(6) 0.14069(6) 0.0381(2) Uani 1 1 d .
S2 S 0.17730(13) 0.49073(11) 0.02094(12) 0.0292(3) Uani 1 1 d .
S1 S -0.01125(13) 0.19639(10) 0.10415(12) 0.0308(3) Uani 1 1 d .
S3 S 0.13921(12) 0.51060(10) 0.37019(12) 0.0284(3) Uani 1 1 d .
N5 N 0.3639(4) 0.3600(4) 0.4392(4) 0.0264(8) Uani 1 1 d .
N2 N 0.0894(4) 0.1256(3) -0.0861(4) 0.0290(8) Uani 1 1 d .
N4 N 0.3148(4) 0.4385(4) -0.1450(4) 0.0319(8) Uani 1 1 d .
N6 N 0.1804(4) 0.2778(4) 0.4559(4) 0.0285(8) Uani 1 1 d .
N3 N 0.3397(4) 0.3024(4) -0.0087(4) 0.0318(8) Uani 1 1 d .
C11 C 0.2278(5) 0.3804(4) 0.4232(4) 0.0246(8) Uani 1 1 d .
N1 N -0.1316(4) 0.1675(4) -0.1847(4) 0.0331(9) Uani 1 1 d .
C10 C 0.2762(5) 0.4101(4) -0.0483(5) 0.0265(9) Uani 1 1 d .
C1 C -0.0190(5) 0.1625(4) -0.0597(4) 0.0262(9) Uani 1 1 d .
C6 C 0.3255(5) 0.2337(4) 0.0914(5) 0.0333(10) Uani 1 1 d .
H6A H 0.2803 0.2848 0.1398 0.040 Uiso 1 1 calc R
H6B H 0.4213 0.2200 0.1612 0.040 Uiso 1 1 calc R
C12 C 0.4619(5) 0.4527(5) 0.4294(4) 0.0297(10) Uani 1 1 d .
H12A H 0.4079 0.4982 0.3532 0.036 Uiso 1 1 calc R
H12B H 0.5340 0.4100 0.4098 0.036 Uiso 1 1 calc R
C15 C 0.0377(6) 0.2568(5) 0.4501(6) 0.0397(12) Uani 1 1 d .
H15A H 0.0203 0.3299 0.5012 0.060 Uiso 1 1 calc R
H15B H 0.0351 0.1838 0.4915 0.060 Uiso 1 1 calc R
H15C H -0.0359 0.2427 0.3538 0.060 Uiso 1 1 calc R
C13 C 0.3978(5) 0.2416(5) 0.4771(5) 0.0330(10) Uani 1 1 d .
H13A H 0.4829 0.2045 0.4926 0.040 Uiso 1 1 calc R
C14 C 0.2841(6) 0.1912(5) 0.4870(5) 0.0359(11) Uani 1 1 d .
H14A H 0.2759 0.1122 0.5105 0.043 Uiso 1 1 calc R
C9 C 0.2772(6) 0.5517(5) -0.2132(6) 0.0416(12) Uani 1 1 d .
H9A H 0.2768 0.6220 -0.1473 0.062 Uiso 1 1 calc R
H9B H 0.1828 0.5345 -0.2930 0.062 Uiso 1 1 calc R
H9C H 0.3477 0.5722 -0.2437 0.062 Uiso 1 1 calc R
C4 C 0.0451(7) 0.1089(5) -0.2291(6) 0.0429(12) Uani 1 1 d .
H4A H 0.1007 0.0838 -0.2742 0.051 Uiso 1 1 calc R
C5 C 0.2354(5) 0.1064(4) 0.0213(6) 0.0361(11) Uani 1 1 d .
H5A H 0.2829 0.0528 -0.0225 0.043 Uiso 1 1 calc R
H5B H 0.2271 0.0644 0.0914 0.043 Uiso 1 1 calc R
C3 C -0.0924(7) 0.1357(5) -0.2901(5) 0.0434(13) Uani 1 1 d .
H3A H -0.1508 0.1334 -0.3859 0.052 Uiso 1 1 calc R
C2 C -0.2783(6) 0.1969(5) -0.2088(6) 0.0465(13) Uani 1 1 d .
H2A H -0.2799 0.2171 -0.1201 0.070 Uiso 1 1 calc R
H2B H -0.3467 0.1246 -0.2650 0.070 Uiso 1 1 calc R
H2C H -0.3040 0.2681 -0.2570 0.070 Uiso 1 1 calc R
C8 C 0.4020(6) 0.3516(5) -0.1660(6) 0.0417(12) Uani 1 1 d .
H8A H 0.4429 0.3522 -0.2267 0.050 Uiso 1 1 calc R
C7 C 0.4170(6) 0.2655(5) -0.0822(6) 0.0430(12) Uani 1 1 d .
H7A H 0.4690 0.1950 -0.0750 0.052 Uiso 1 1 calc R
F1 F 0.7798(3) 0.0335(3) 0.3722(3) 0.0394(7) Uani 1 1 d .
F2 F 0.6607(5) 0.2101(4) 0.3541(5) 0.0796(14) Uani 1 1 d .
B1 B 0.6493(6) 0.0861(5) 0.3026(6) 0.0326(11) Uani 1 1 d .
F4 F 0.5493(6) 0.0294(6) 0.3257(11) 0.173(4) Uani 1 1 d .
F3 F 0.6091(9) 0.0682(8) 0.1682(5) 0.179(5) Uani 1 1 d .

loop_
_atom_site_aniso_label
_atom_site_aniso_U_11
_atom_site_aniso_U_22
_atom_site_aniso_U_33
_atom_site_aniso_U_23
_atom_site_aniso_U_13
_atom_site_aniso_U_12
Cu1 0.0422(4) 0.0283(3) 0.0323(3) 0.0041(2) 0.0073(3) 0.0076(3)
S2 0.0345(6) 0.0287(6) 0.0308(6) 0.0107(4) 0.0184(5) 0.0112(4)
S1 0.0411(6) 0.0246(6) 0.0277(6) 0.0050(4) 0.0167(5) 0.0024(5)
S3 0.0293(6) 0.0254(5) 0.0296(6) 0.0016(4) 0.0136(5) 0.0042(4)
N5 0.0237(18) 0.030(2) 0.0230(18) 0.0024(14) 0.0097(15) 0.0014(15)
N2 0.034(2) 0.0223(18) 0.0295(19) -0.0001(14) 0.0146(17) 0.0022(15)
N4 0.030(2) 0.037(2) 0.029(2) 0.0024(16) 0.0140(17) 0.0009(16)
N6 0.032(2) 0.030(2) 0.0250(19) 0.0035(15) 0.0150(16) -0.0023(16)
N3 0.029(2) 0.026(2) 0.039(2) 0.0012(16) 0.0157(18) 0.0057(16)
C11 0.023(2) 0.029(2) 0.0178(19) -0.0002(16) 0.0070(16) -0.0031(16)
N1 0.033(2) 0.031(2) 0.028(2) 0.0038(16) 0.0085(17) 0.0001(16)
C10 0.022(2) 0.025(2) 0.027(2) 0.0026(17) 0.0074(18) 0.0007(16)
C1 0.031(2) 0.019(2) 0.025(2) 0.0017(16) 0.0097(18) -0.0005(16)
C6 0.028(2) 0.027(2) 0.039(3) 0.0063(19) 0.010(2) 0.0079(18)
C12 0.024(2) 0.038(3) 0.024(2) -0.0008(19) 0.0111(19) -0.0022(19)
C15 0.039(3) 0.041(3) 0.044(3) 0.007(2) 0.023(2) -0.006(2)
C13 0.036(3) 0.031(2) 0.029(2) 0.0057(18) 0.012(2) 0.010(2)
C14 0.047(3) 0.027(2) 0.028(2) 0.0066(18) 0.013(2) 0.001(2)
C9 0.042(3) 0.048(3) 0.038(3) 0.013(2) 0.020(2) -0.003(2)
C4 0.056(3) 0.038(3) 0.035(3) -0.004(2) 0.025(3) -0.001(2)
C5 0.036(3) 0.024(2) 0.046(3) 0.006(2) 0.017(2) 0.0079(19)
C3 0.056(3) 0.043(3) 0.023(2) -0.001(2) 0.014(2) -0.002(3)
C2 0.031(3) 0.041(3) 0.052(3) 0.001(2) 0.007(2) 0.003(2)
C8 0.035(3) 0.047(3) 0.048(3) -0.006(2) 0.027(2) 0.001(2)
C7 0.038(3) 0.041(3) 0.052(3) -0.002(2) 0.025(3) 0.009(2)
F1 0.0305(14) 0.0460(17) 0.0450(17) 0.0181(13) 0.0169(13) 0.0138(13)
F2 0.059(2) 0.042(2) 0.094(3) -0.016(2) 0.005(2) 0.0124(18)
B1 0.031(3) 0.029(3) 0.032(3) 0.005(2) 0.010(2) 0.009(2)
F4 0.066(3) 0.096(4) 0.407(13) 0.132(6) 0.124(6) 0.038(3)
F3 0.210(7) 0.252(8) 0.036(2) 0.012(4) 0.019(3) 0.193(7)

loop_
_atom_type_symbol
_atom_type_description
_atom_type_scat_dispersion_real
_atom_type_scat_dispersion_imag
_atom_type_scat_source
C C 0.0033 0.0016 'International Tables Vol C Tables 4.2.6.8 and 6.1.1.4'
H H 0.0000 0.0000 'International Tables Vol C Tables 4.2.6.8 and 6.1.1.4'
B B 0.0013 0.0007 'International Tables Vol C Tables 4.2.6.8 and 6.1.1.4'
N N 0.0061 0.0033 'International Tables Vol C Tables 4.2.6.8 and 6.1.1.4'
F F 0.0171 0.0103 'International Tables Vol C Tables 4.2.6.8 and 6.1.1.4'
S S 0.1246 0.1234 'International Tables Vol C Tables 4.2.6.8 and 6.1.1.4'
Cu Cu 0.3201 1.2651 'International Tables Vol C Tables 4.2.6.8 and 6.1.1.4'

loop_
_geom_angle_atom_site_label_1
_geom_angle_atom_site_label_2
_geom_angle_atom_site_label_3
_geom_angle
_geom_angle_site_symmetry_1
_geom_angle_site_symmetry_3
S3 Cu1 S2 122.49(5) . 2_565
S3 Cu1 S1 114.70(6) . .
S2 Cu1 S1 117.71(6) 2_565 .
S3 Cu1 S2 101.01(5) . .
S2 Cu1 S2 86.40(5) 2_565 .
S1 Cu1 S2 105.69(5) . .
C10 S2 Cu1 112.45(16) . 2_565
C10 S2 Cu1 132.88(16) . .
Cu1 S2 Cu1 93.60(5) 2_565 .
C1 S1 Cu1 101.55(15) . .
C11 S3 Cu1 94.78(15) . .
C11 N5 C13 109.6(4) . .
C11 N5 C12 124.8(4) . .
C13 N5 C12 125.4(4) . .
C1 N2 C4 109.8(4) . .
C1 N2 C5 125.1(4) . .
C4 N2 C5 125.0(4) . .
C10 N4 C8 110.8(4) . .
C10 N4 C9 125.0(4) . .
C8 N4 C9 124.2(4) . .
C11 N6 C14 109.5(4) . .
C11 N6 C15 125.2(4) . .
C14 N6 C15 125.1(4) . .
C10 N3 C7 109.8(4) . .
C10 N3 C6 125.5(4) . .
C7 N3 C6 124.7(4) . .
N6 C11 N5 106.1(4) . .
N6 C11 S3 128.4(3) . .
N5 C11 S3 125.6(3) . .
C1 N1 C3 109.9(4) . .
C1 N1 C2 125.9(4) . .
C3 N1 C2 124.2(4) . .
N4 C10 N3 105.3(4) . .
N4 C10 S2 129.4(4) . .
N3 C10 S2 125.2(3) . .
N2 C1 N1 106.3(4) . .
N2 C1 S1 125.7(3) . .
N1 C1 S1 128.0(4) . .
N3 C6 C5 112.3(4) . .
N5 C12 C12 109.2(4) . 2_666
C14 C13 N5 106.7(4) . .
C13 C14 N6 108.0(4) . .
C3 C4 N2 107.0(5) . .
N2 C5 C6 109.9(4) . .
C4 C3 N1 107.0(5) . .
C7 C8 N4 107.3(4) . .
C8 C7 N3 106.8(5) . .
F3 B1 F4 109.6(8) . .
F3 B1 F2 110.9(6) . .
F4 B1 F2 106.6(6) . .
F3 B1 F1 109.9(5) . .
F4 B1 F1 108.4(5) . .
F2 B1 F1 111.4(4) . .

loop_
_geom_bond_atom_site_label_1
_geom_bond_atom_site_label_2
_geom_bond_distance
_geom_bond_site_symmetry_2
Cu1 S3 2.2880(16) .
Cu1 S2 2.2905(16) 2_565
Cu1 S1 2.3032(14) .
Cu1 S2 2.8078(14) .
S2 C10 1.703(4) .
S2 Cu1 2.2905(16) 2_565
S1 C1 1.720(4) .
S3 C11 1.710(5) .
N5 C11 1.370(6) .
N5 C13 1.392(6) .
N5 C12 1.453(6) .
N2 C1 1.334(6) .
N2 C4 1.381(6) .
N2 C5 1.476(6) .
N4 C10 1.345(6) .
N4 C8 1.376(6) .
N4 C9 1.478(6) .
N6 C11 1.348(6) .
N6 C14 1.391(6) .
N6 C15 1.464(6) .
N3 C10 1.367(6) .
N3 C7 1.388(6) .
N3 C6 1.450(6) .
N1 C1 1.339(6) .
N1 C3 1.376(6) .
N1 C2 1.472(7) .
C6 C5 1.520(7) .
C12 C12 1.552(8) 2_666
C13 C14 1.340(7) .
C4 C3 1.332(8) .
C8 C7 1.346(8) .
F1 B1 1.397(6) .
F2 B1 1.344(6) .
B1 F3 1.300(7) .
B1 F4 1.325(8) .
